data_4342012
loop_
_publ_author_name
'Imler, Gregory H.'
'Peters, Garvin M.'
'Zdilla, Michael J.'
'Wayland, Bradford B.'

_publ_section_title
;
 Heterobimetallic Complexes of Rhodium Dibenzotetramethylaza[14]annulene
 [(tmtaa)Rh-M]: Formation, Structures, and Bond Dissociation Energetics.
;
_journal_issue 1
_journal_name_full 'Inorganic chemistry'
_journal_page_first 273
_journal_page_last 279
_journal_paper_doi 10.1021/ic502414r
_journal_volume 54
_journal_year 2015
_chemical_formula_moiety 'C26 H22 Co N4 O4 Rh'
_chemical_formula_sum 'C26 H22 Co N4 O4 Rh'
_chemical_formula_weight 616.31
_chemical_melting_point ?
_chemical_name_systematic
;
 ?
;
_space_group_crystal_system triclinic
_space_group_IT_number 2
_space_group_name_Hall '-P 1'
_space_group_name_H-M_alt 'P -1'
_symmetry_space_group_name_Hall '-P 1'
_symmetry_space_group_name_H-M 'P -1'
_atom_sites_solution_hydrogens geom
_audit_creation_method SHELXL-2013
_cell_angle_alpha 70.672(2)
_cell_angle_beta 75.6010(10)
_cell_angle_gamma 70.4760(10)
_cell_formula_units_Z 2
_cell_length_a 10.7870(9)
_cell_length_b 11.9979(10)
_cell_length_c 12.1700(10)
_cell_measurement_reflns_used 9042
_cell_measurement_temperature 100(2)
_cell_measurement_theta_max 27.885
_cell_measurement_theta_min 2.2135
_cell_volume 1383.8(2)
_computing_cell_refinement 'CELLNOW, SAINT (Bruker AXS)'
_computing_data_collection 'COSMO (Bruker AXS)'
_computing_data_reduction 'TWINABS (Bruker AXS)'
_computing_molecular_graphics 'Mercury (CCDC)'
_computing_publication_material 'APEX2 (Bruker AXS)'
_computing_structure_refinement 'SHELXL-2013 (Sheldrick, 2013)'
_computing_structure_solution 'SHELXS-97 (Sheldrick, 2008)'
_diffrn_ambient_temperature 100(2)
_diffrn_detector_area_resol_mean 8.333
_diffrn_measured_fraction_theta_full 0.997
_diffrn_measured_fraction_theta_max 0.994
_diffrn_measurement_device_type 'Kappa APEX II DUO'
_diffrn_measurement_method 'omega scans'
_diffrn_radiation_type MoK\a
_diffrn_radiation_wavelength 0.71073
_diffrn_reflns_av_R_equivalents 0.0255
_diffrn_reflns_av_unetI/netI 0.0353
_diffrn_reflns_Laue_measured_fraction_full 0.997
_diffrn_reflns_Laue_measured_fraction_max 0.994
_diffrn_reflns_limit_h_max 13
_diffrn_reflns_limit_h_min -13
_diffrn_reflns_limit_k_max 15
_diffrn_reflns_limit_k_min -14
_diffrn_reflns_limit_l_max 15
_diffrn_reflns_limit_l_min -15
_diffrn_reflns_number 12562
_diffrn_reflns_point_group_measured_fraction_full 0.997
_diffrn_reflns_point_group_measured_fraction_max 0.994
_diffrn_reflns_theta_full 25.242
_diffrn_reflns_theta_max 26.839
_diffrn_reflns_theta_min 1.795
_diffrn_source 'fine-focus sealed tube'
_exptl_absorpt_coefficient_mu 1.232
_exptl_absorpt_correction_T_max 0.8524
_exptl_absorpt_correction_T_min 0.7014
_exptl_absorpt_correction_type multi-scan
_exptl_absorpt_process_details
;
 13362 Corrected reflections written to file 
 C:\Frames\guest\1141\work\mo_1141_0m.hkl
 Estimated minimum and maximum transmission:  0.3983  0.5631
 The ratio of these values is more reliable than their absolute values!
 Additional spherical absorption correction applied with mu*r =  0.4000
 Lambda/2 correction factor = 0.0015
;
_exptl_crystal_colour black
_exptl_crystal_density_diffrn 1.479
_exptl_crystal_density_method 'not measured'
_exptl_crystal_description block
_exptl_crystal_F_000 620
_exptl_crystal_size_max 0.310
_exptl_crystal_size_mid 0.200
_exptl_crystal_size_min 0.134
_platon_squeeze_details
;

;
_refine_diff_density_max 1.392
_refine_diff_density_min -0.809
_refine_diff_density_rms 0.103
_refine_ls_extinction_method none
_refine_ls_goodness_of_fit_ref 1.044
_refine_ls_hydrogen_treatment constr
_refine_ls_matrix_type full
_refine_ls_number_parameters 329
_refine_ls_number_reflns 5911
_refine_ls_number_restraints 0
_refine_ls_restrained_S_all 1.044
_refine_ls_R_factor_all 0.0379
_refine_ls_R_factor_gt 0.0323
_refine_ls_shift/su_max 0.001
_refine_ls_shift/su_mean 0.000
_refine_ls_structure_factor_coef Fsqd
_refine_ls_weighting_details 'w=1/[\s^2^(Fo^2^)+(0.0575P)^2^] where P=(Fo^2^+2Fc^2^)/3'
_refine_ls_weighting_scheme calc
_refine_ls_wR_factor_gt 0.0855
_refine_ls_wR_factor_ref 0.0882
_reflns_Friedel_coverage 0.000
_reflns_number_gt 5153
_reflns_number_total 5911
_reflns_threshold_expression 'I > 2\s(I)'
_cod_data_source_file ic502414r_si_002.cif
_cod_data_source_block squeeze
_cod_depositor_comments
;
The following automatic conversions were performed:

'_chemical_melting_point' value 'not determined' was changed to '?' -
the value is undefined or not given.

Automatic conversion script
Id: cif_fix_values 2935 2014-11-11 08:27:57Z andrius 

 Adding full bibliography for 4342009--4342012.cif.
;
_cod_database_code 4342012
_shelx_space_group_comment
;
The symmetry employed for this shelxl refinement is uniquely defined
by the following loop, which should always be used as a source of
symmetry information in preference to the above space-group names.
They are only intended as comments.
;
_shelx_estimated_absorpt_t_min 0.701
_shelx_estimated_absorpt_t_max 0.852
_shelxl_version_number 2013-3

loop_
_space_group_symop_operation_xyz
'x, y, z'
'-x, -y, -z'

loop_
_atom_site_label
_atom_site_type_symbol
_atom_site_fract_x
_atom_site_fract_y
_atom_site_fract_z
_atom_site_U_iso_or_equiv
_atom_site_adp_type
_atom_site_occupancy
_atom_site_site_symmetry_order
_atom_site_calc_flag
_atom_site_refinement_flags_posn
_atom_site_refinement_flags_adp
Rh Rh 0.21759(2) 0.36144(2) 0.37474(2) 0.01638(7) Uani 1 1 d . .
Co Co 0.16991(3) 0.27333(3) 0.21770(3) 0.02017(9) Uani 1 1 d . .
N4 N 0.07654(18) 0.28262(18) 0.47488(17) 0.0178(4) Uani 1 1 d . .
N3 N 0.09692(19) 0.50931(18) 0.28150(17) 0.0180(4) Uani 1 1 d . .
N2 N 0.34765(19) 0.46005(19) 0.29525(18) 0.0199(4) Uani 1 1 d . .
O1 O 0.44359(17) 0.20764(17) 0.25251(16) 0.0260(4) Uani 1 1 d . .
N1 N 0.32563(19) 0.23288(19) 0.49394(17) 0.0188(4) Uani 1 1 d . .
C22 C 0.2694(2) 0.1335(2) 0.5509(2) 0.0200(5) Uani 1 1 d . .
C23 C 0.3284(2) 0.2522(2) 0.2630(2) 0.0200(5) Uani 1 1 d . .
C15 C -0.0529(2) 0.3467(2) 0.4858(2) 0.0188(5) Uani 1 1 d . .
C14 C -0.0992(2) 0.4674(2) 0.4160(2) 0.0192(5) Uani 1 1 d . .
H14A H -0.1909 0.5051 0.4375 0.023 Uiso 1 1 calc R U
C21 C 0.3358(2) 0.0131(2) 0.6050(2) 0.0253(5) Uani 1 1 d . .
H21A H 0.4268 -0.0064 0.6125 0.030 Uiso 1 1 calc R U
C17 C 0.1328(2) 0.1603(2) 0.5393(2) 0.0196(5) Uani 1 1 d . .
C3 C 0.4897(2) 0.3448(2) 0.4435(2) 0.0224(5) Uani 1 1 d . .
H3A H 0.5647 0.3460 0.4702 0.027 Uiso 1 1 calc R U
C11 C 0.1700(2) 0.5769(2) 0.1835(2) 0.0200(5) Uani 1 1 d . .
O2 O -0.1188(2) 0.3706(2) 0.2059(2) 0.0423(5) Uani 1 1 d . .
C16 C -0.1565(2) 0.2943(2) 0.5783(2) 0.0243(5) Uani 1 1 d . .
H16A H -0.1176 0.2443 0.6497 0.036 Uiso 1 1 calc R U
H16B H -0.1868 0.2432 0.5481 0.036 Uiso 1 1 calc R U
H16C H -0.2324 0.3617 0.5969 0.036 Uiso 1 1 calc R U
O3 O 0.20349(19) 0.00828(19) 0.2963(2) 0.0400(5) Uani 1 1 d . .
C7 C 0.3926(3) 0.5972(3) 0.0927(2) 0.0270(6) Uani 1 1 d . .
H7A H 0.4853 0.5752 0.0949 0.032 Uiso 1 1 calc R U
C6 C 0.3080(2) 0.5480(2) 0.1908(2) 0.0213(5) Uani 1 1 d . .
C26 C 0.2282(3) 0.3357(3) 0.0668(2) 0.0317(6) Uani 1 1 d . .
C4 C 0.4560(2) 0.4410(2) 0.3424(2) 0.0221(5) Uani 1 1 d . .
C13 C -0.0345(2) 0.5423(2) 0.3203(2) 0.0196(5) Uani 1 1 d . .
C12 C -0.1235(2) 0.6661(2) 0.2643(2) 0.0240(5) Uani 1 1 d . .
H12A H -0.0748 0.7284 0.2403 0.036 Uiso 1 1 calc R U
H12B H -0.2028 0.6884 0.3214 0.036 Uiso 1 1 calc R U
H12C H -0.1504 0.6617 0.1950 0.036 Uiso 1 1 calc R U
C25 C 0.1856(2) 0.1123(3) 0.2699(2) 0.0280(6) Uani 1 1 d . .
C5 C 0.5443(3) 0.5272(3) 0.2937(3) 0.0297(6) Uani 1 1 d . .
H5A H 0.4901 0.6110 0.2625 0.045 Uiso 1 1 calc R U
H5B H 0.6127 0.5010 0.2303 0.045 Uiso 1 1 calc R U
H5C H 0.5870 0.5254 0.3567 0.045 Uiso 1 1 calc R U
O4 O 0.2678(3) 0.3666(2) -0.03133(18) 0.0515(6) Uani 1 1 d . .
C2 C 0.4358(2) 0.2471(2) 0.5135(2) 0.0223(5) Uani 1 1 d . .
C18 C 0.0717(2) 0.0659(2) 0.5795(2) 0.0256(6) Uani 1 1 d . .
H18A H -0.0177 0.0826 0.5689 0.031 Uiso 1 1 calc R U
C24 C -0.0082(3) 0.3346(2) 0.2118(2) 0.0269(6) Uani 1 1 d . .
C19 C 0.1397(3) -0.0526(3) 0.6350(3) 0.0316(6) Uani 1 1 d . .
H19A H 0.0959 -0.1158 0.6642 0.038 Uiso 1 1 calc R U
C20 C 0.2709(3) -0.0786(2) 0.6479(2) 0.0301(6) Uani 1 1 d . .
H20A H 0.3170 -0.1597 0.6863 0.036 Uiso 1 1 calc R U
C10 C 0.1231(3) 0.6554(2) 0.0796(2) 0.0267(6) Uani 1 1 d . .
H10A H 0.0321 0.6734 0.0732 0.032 Uiso 1 1 calc R U
C9 C 0.2086(3) 0.7077(3) -0.0148(2) 0.0315(6) Uani 1 1 d . .
H9A H 0.1748 0.7639 -0.0836 0.038 Uiso 1 1 calc R U
C8 C 0.3419(3) 0.6779(3) -0.0082(2) 0.0339(7) Uani 1 1 d . .
H8A H 0.3998 0.7129 -0.0731 0.041 Uiso 1 1 calc R U
C1 C 0.5054(3) 0.1638(3) 0.6167(2) 0.0297(6) Uani 1 1 d . .
H1A H 0.4396 0.1370 0.6835 0.045 Uiso 1 1 calc R U
H1B H 0.5521 0.2084 0.6392 0.045 Uiso 1 1 calc R U
H1C H 0.5697 0.0918 0.5945 0.045 Uiso 1 1 calc R U

loop_
_atom_site_aniso_label
_atom_site_aniso_U_11
_atom_site_aniso_U_22
_atom_site_aniso_U_33
_atom_site_aniso_U_23
_atom_site_aniso_U_13
_atom_site_aniso_U_12
Rh 0.01313(10) 0.01797(11) 0.01496(11) -0.00122(8) 0.00141(7) -0.00622(7)
Co 0.02082(18) 0.02094(19) 0.01757(18) -0.00330(14) 0.00024(13) -0.00852(14)
N4 0.0148(9) 0.0181(10) 0.0169(10) -0.0023(8) 0.0012(8) -0.0052(8)
N3 0.0177(10) 0.0191(10) 0.0144(10) -0.0015(8) -0.0004(8) -0.0063(8)
N2 0.0161(9) 0.0211(11) 0.0200(11) -0.0047(9) 0.0025(8) -0.0068(8)
O1 0.0214(9) 0.0267(10) 0.0248(10) -0.0074(8) 0.0040(7) -0.0053(8)
N1 0.0151(9) 0.0207(11) 0.0164(10) -0.0026(8) 0.0006(8) -0.0044(8)
C22 0.0186(11) 0.0209(13) 0.0161(12) -0.0033(10) 0.0019(9) -0.0050(10)
C23 0.0229(12) 0.0179(12) 0.0166(12) -0.0018(9) 0.0019(9) -0.0089(10)
C15 0.0155(11) 0.0226(13) 0.0189(12) -0.0072(10) 0.0023(9) -0.0080(9)
C14 0.0142(10) 0.0230(13) 0.0202(12) -0.0065(10) -0.0014(9) -0.0054(9)
C21 0.0199(12) 0.0264(14) 0.0215(13) -0.0017(11) 0.0018(10) -0.0047(10)
C17 0.0168(11) 0.0201(12) 0.0170(12) -0.0034(10) 0.0042(9) -0.0055(9)
C3 0.0160(11) 0.0245(13) 0.0271(14) -0.0075(11) -0.0025(10) -0.0061(10)
C11 0.0225(12) 0.0177(12) 0.0179(12) -0.0038(10) 0.0000(9) -0.0064(10)
O2 0.0314(11) 0.0450(13) 0.0554(15) -0.0245(11) -0.0169(10) 0.0014(10)
C16 0.0182(12) 0.0232(13) 0.0288(14) -0.0051(11) 0.0024(10) -0.0086(10)
O3 0.0284(11) 0.0247(11) 0.0592(15) -0.0063(10) 0.0017(10) -0.0088(9)
C7 0.0248(13) 0.0298(15) 0.0242(14) -0.0045(11) 0.0047(10) -0.0138(11)
C6 0.0216(12) 0.0201(13) 0.0215(13) -0.0046(10) 0.0011(10) -0.0093(10)
C26 0.0352(15) 0.0384(17) 0.0249(15) -0.0046(12) -0.0046(12) -0.0184(13)
C4 0.0149(11) 0.0256(13) 0.0251(13) -0.0098(11) 0.0034(10) -0.0067(10)
C13 0.0206(11) 0.0212(13) 0.0172(12) -0.0054(10) -0.0048(9) -0.0045(10)
C12 0.0247(13) 0.0227(13) 0.0181(13) -0.0019(10) -0.0026(10) -0.0026(10)
C25 0.0201(12) 0.0295(15) 0.0322(15) -0.0066(12) 0.0024(11) -0.0101(11)
C5 0.0243(13) 0.0332(16) 0.0323(15) -0.0043(12) -0.0014(11) -0.0156(12)
O4 0.0633(16) 0.0755(18) 0.0200(11) -0.0024(11) 0.0005(10) -0.0401(14)
C2 0.0169(11) 0.0238(13) 0.0224(13) -0.0067(10) 0.0008(10) -0.0031(10)
C18 0.0202(12) 0.0234(13) 0.0270(14) -0.0034(11) 0.0036(10) -0.0069(10)
C24 0.0318(15) 0.0241(14) 0.0268(14) -0.0079(11) -0.0070(11) -0.0076(11)
C19 0.0274(14) 0.0228(14) 0.0371(16) -0.0006(12) 0.0052(12) -0.0124(11)
C20 0.0261(13) 0.0212(14) 0.0284(15) 0.0022(11) 0.0028(11) -0.0019(11)
C10 0.0284(13) 0.0283(14) 0.0199(13) -0.0031(11) -0.0030(11) -0.0074(11)
C9 0.0381(16) 0.0339(16) 0.0183(13) 0.0023(11) -0.0039(11) -0.0142(13)
C8 0.0355(15) 0.0385(17) 0.0225(14) -0.0010(12) 0.0081(12) -0.0199(13)
C1 0.0245(13) 0.0323(15) 0.0260(14) -0.0018(12) -0.0069(11) -0.0036(11)

loop_
_atom_type_symbol
_atom_type_description
_atom_type_scat_dispersion_real
_atom_type_scat_dispersion_imag
_atom_type_scat_source
C C 0.0033 0.0016 'International Tables Vol C Tables 4.2.6.8 and 6.1.1.4'
H H 0.0000 0.0000 'International Tables Vol C Tables 4.2.6.8 and 6.1.1.4'
N N 0.0061 0.0033 'International Tables Vol C Tables 4.2.6.8 and 6.1.1.4'
O O 0.0106 0.0060 'International Tables Vol C Tables 4.2.6.8 and 6.1.1.4'
Co Co 0.3494 0.9721 'International Tables Vol C Tables 4.2.6.8 and 6.1.1.4'
Rh Rh -1.1178 0.9187 'International Tables Vol C Tables 4.2.6.8 and 6.1.1.4'

loop_
_geom_angle_atom_site_label_1
_geom_angle_atom_site_label_2
_geom_angle_atom_site_label_3
_geom_angle
N4 Rh N2 169.25(8)
N4 Rh N3 96.71(8)
N2 Rh N3 81.45(8)
N4 Rh N1 81.38(8)
N2 Rh N1 98.18(8)
N3 Rh N1 167.88(8)
N4 Rh C23 106.45(9)
N2 Rh C23 84.14(9)
N3 Rh C23 107.72(9)
N1 Rh C23 84.23(9)
N4 Rh Co 80.41(6)
N2 Rh Co 109.34(6)
N3 Rh Co 77.56(6)
N1 Rh Co 113.69(6)
C23 Rh Co 43.03(7)
C26 Co C25 118.52(14)
C26 Co C24 97.97(13)
C25 Co C24 100.89(12)
C26 Co C23 92.80(12)
C25 Co C23 91.75(11)
C24 Co C23 156.83(11)
C26 Co Rh 116.78(9)
C25 Co Rh 112.69(9)
C24 Co Rh 106.39(8)
C23 Co Rh 50.51(8)
C15 N4 C17 126.9(2)
C15 N4 Rh 121.52(16)
C17 N4 Rh 111.23(14)
C13 N3 C11 127.3(2)
C13 N3 Rh 120.82(16)
C11 N3 Rh 111.47(15)
C4 N2 C6 127.5(2)
C4 N2 Rh 121.04(17)
C6 N2 Rh 111.42(15)
C2 N1 C22 127.4(2)
C2 N1 Rh 120.91(17)
C22 N1 Rh 111.64(15)
C21 C22 N1 126.9(2)
C21 C22 C17 118.6(2)
N1 C22 C17 114.2(2)
O1 C23 Co 147.2(2)
O1 C23 Rh 126.30(19)
Co C23 Rh 86.46(10)
N4 C15 C14 122.5(2)
N4 C15 C16 121.5(2)
C14 C15 C16 116.0(2)
C13 C14 C15 131.7(2)
C20 C21 C22 120.9(2)
C18 C17 N4 125.8(2)
C18 C17 C22 119.3(2)
N4 C17 C22 114.6(2)
C2 C3 C4 133.7(2)
C10 C11 N3 126.3(2)
C10 C11 C6 119.0(2)
N3 C11 C6 114.3(2)
C8 C7 C6 120.5(2)
C7 C6 N2 126.0(2)
C7 C6 C11 119.0(2)
N2 C6 C11 114.7(2)
O4 C26 Co 174.6(3)
N2 C4 C3 122.3(2)
N2 C4 C5 121.7(2)
C3 C4 C5 115.9(2)
N3 C13 C14 123.3(2)
N3 C13 C12 121.6(2)
C14 C13 C12 115.0(2)
O3 C25 Co 174.7(3)
N1 C2 C3 122.4(2)
N1 C2 C1 122.0(2)
C3 C2 C1 115.5(2)
C19 C18 C17 120.8(2)
O2 C24 Co 177.9(2)
C20 C19 C18 120.1(2)
C19 C20 C21 120.3(2)
C9 C10 C11 120.7(2)
C8 C9 C10 120.0(3)
C9 C8 C7 120.7(2)

loop_
_geom_bond_atom_site_label_1
_geom_bond_atom_site_label_2
_geom_bond_distance
Rh N4 1.9928(19)
Rh N2 1.995(2)
Rh N3 1.9970(19)
Rh N1 2.000(2)
Rh C23 2.078(2)
Rh Co 2.6877(4)
Co C26 1.777(3)
Co C25 1.785(3)
Co C24 1.824(3)
Co C23 1.838(2)
N4 C15 1.348(3)
N4 C17 1.420(3)
N3 C13 1.343(3)
N3 C11 1.421(3)
N2 C4 1.347(3)
N2 C6 1.412(3)
O1 C23 1.170(3)
N1 C2 1.343(3)
N1 C22 1.414(3)
C22 C21 1.395(4)
C22 C17 1.432(3)
C15 C14 1.407(3)
C15 C16 1.513(3)
C14 C13 1.405(3)
C21 C20 1.388(4)
C17 C18 1.389(3)
C3 C2 1.409(3)
C3 C4 1.407(4)
C11 C10 1.398(3)
C11 C6 1.430(3)
O2 C24 1.137(3)
O3 C25 1.142(3)
C7 C8 1.391(4)
C7 C6 1.399(3)
C26 O4 1.142(3)
C4 C5 1.517(3)
C13 C12 1.515(3)
C2 C1 1.509(3)
C18 C19 1.389(4)
C19 C20 1.381(4)
C10 C9 1.395(4)
C9 C8 1.377(4)

loop_
_geom_torsion_atom_site_label_1
_geom_torsion_atom_site_label_2
_geom_torsion_atom_site_label_3
_geom_torsion_atom_site_label_4
_geom_torsion
C2 N1 C22 C21 -25.5(4)
Rh N1 C22 C21 155.5(2)
C2 N1 C22 C17 161.2(2)
Rh N1 C22 C17 -17.7(2)
C26 Co C23 O1 -57.4(4)
C25 Co C23 O1 61.3(4)
C24 Co C23 O1 -175.2(3)
Rh Co C23 O1 179.7(4)
C26 Co C23 Rh 122.98(11)
C25 Co C23 Rh -118.36(11)
C24 Co C23 Rh 5.1(3)
C17 N4 C15 C14 -178.9(2)
Rh N4 C15 C14 8.8(3)
C17 N4 C15 C16 3.8(4)
Rh N4 C15 C16 -168.46(18)
N4 C15 C14 C13 5.8(4)
C16 C15 C14 C13 -176.8(2)
N1 C22 C21 C20 -173.7(2)
C17 C22 C21 C20 -0.7(4)
C15 N4 C17 C18 33.5(4)
Rh N4 C17 C18 -153.5(2)
C15 N4 C17 C22 -153.3(2)
Rh N4 C17 C22 19.6(3)
C21 C22 C17 C18 -1.4(4)
N1 C22 C17 C18 172.4(2)
C21 C22 C17 N4 -175.1(2)
N1 C22 C17 N4 -1.3(3)
C13 N3 C11 C10 -32.1(4)
Rh N3 C11 C10 155.6(2)
C13 N3 C11 C6 155.2(2)
Rh N3 C11 C6 -17.1(3)
C8 C7 C6 N2 176.0(2)
C8 C7 C6 C11 3.4(4)
C4 N2 C6 C7 28.0(4)
Rh N2 C6 C7 -153.3(2)
C4 N2 C6 C11 -159.1(2)
Rh N2 C6 C11 19.6(3)
C10 C11 C6 C7 -1.4(4)
N3 C11 C6 C7 171.8(2)
C10 C11 C6 N2 -174.9(2)
N3 C11 C6 N2 -1.7(3)
C6 N2 C4 C3 -175.8(2)
Rh N2 C4 C3 5.6(3)
C6 N2 C4 C5 8.1(4)
Rh N2 C4 C5 -170.53(18)
C2 C3 C4 N2 4.3(4)
C2 C3 C4 C5 -179.3(3)
C11 N3 C13 C14 177.8(2)
Rh N3 C13 C14 -10.6(3)
C11 N3 C13 C12 -3.7(4)
Rh N3 C13 C12 167.98(17)
C15 C14 C13 N3 -4.7(4)
C15 C14 C13 C12 176.6(2)
C22 N1 C2 C3 173.9(2)
Rh N1 C2 C3 -7.3(3)
C22 N1 C2 C1 -10.0(4)
Rh N1 C2 C1 168.92(18)
C4 C3 C2 N1 -3.3(4)
C4 C3 C2 C1 -179.8(3)
N4 C17 C18 C19 175.6(2)
C22 C17 C18 C19 2.7(4)
C17 C18 C19 C20 -1.9(4)
C18 C19 C20 C21 -0.4(4)
C22 C21 C20 C19 1.7(4)
N3 C11 C10 C9 -174.0(3)
C6 C11 C10 C9 -1.6(4)
C11 C10 C9 C8 2.8(4)
C10 C9 C8 C7 -0.9(5)
C6 C7 C8 C9 -2.2(4)

loop_
_platon_squeeze_void_nr
_platon_squeeze_void_average_x
_platon_squeeze_void_average_y
_platon_squeeze_void_average_z
_platon_squeeze_void_volume
_platon_squeeze_void_count_electrons
_platon_squeeze_void_content
1 -0.019 0.000 0.000 269 60 ' '
